data_7032961
loop_
_publ_author_name
'Barik, Subrat Kumar'
'Roy, Dipak Kumar'
'Ghosh, Sundargopal'

_publ_section_title
;
 Chemistry of group 9 dimetallaborane analogues of octaborane(12).
;
_journal_issue 2
_journal_name_full 'Dalton transactions (Cambridge, England : 2003)'
_journal_page_first 669
_journal_page_last 676
_journal_paper_doi 10.1039/c4dt03027c
_journal_volume 44
_journal_year 2015
_chemical_formula_sum 'C10 H24 B9 Co'
_chemical_formula_weight 300.51
_chemical_name_systematic
;
 ?
;
_space_group_crystal_system monoclinic
_space_group_IT_number 4
_space_group_name_Hall 'P 2yb'
_space_group_name_H-M_alt 'P 1 21 1'
_symmetry_space_group_name_Hall 'P 2yb'
_symmetry_space_group_name_H-M 'P 1 21 1'
_atom_sites_solution_hydrogens mixed
_audit_creation_method SHELXL-2013
_cell_angle_alpha 90
_cell_angle_beta 100.638(6)
_cell_angle_gamma 90
_cell_formula_units_Z 2
_cell_length_a 9.6223(8)
_cell_length_b 9.0222(8)
_cell_length_c 10.1966(13)
_cell_measurement_reflns_used 3019
_cell_measurement_temperature 296(2)
_cell_measurement_theta_max 71.9
_cell_measurement_theta_min 4.2
_cell_volume 870.00(15)
_computing_cell_refinement
;
CrysAlisPro, Agilent Technologies,
Version 1.171.36.32 (release 02-08-2013 CrysAlis171 .NET)
(compiled Aug  2 2013,16:46:58)
;
_computing_data_collection
;
CrysAlisPro, Agilent Technologies,
Version 1.171.36.32 (release 02-08-2013 CrysAlis171 .NET)
(compiled Aug  2 2013,16:46:58)
;
_computing_data_reduction
;
CrysAlisPro, Agilent Technologies,
Version 1.171.36.32 (release 02-08-2013 CrysAlis171 .NET)
(compiled Aug  2 2013,16:46:58)
;
_computing_molecular_graphics 'ORTEP3 (Farrugia, 1997) and Mercury (Bruno et al., 2002)'
_computing_publication_material 'SHELXL-97 (Sheldrick, 2008)'
_computing_structure_refinement 'SHELXL-97 (Sheldrick, 1997)'
_computing_structure_solution 'SHELXS-97 (Sheldrick, 1990)'
_diffrn_ambient_temperature 296(2)
_diffrn_measured_fraction_theta_full 0.996
_diffrn_measured_fraction_theta_max 0.999
_diffrn_measurement_device_type 'SuperNova, Dual, Cu at zero, Eos'
_diffrn_measurement_method '\w scan'
_diffrn_radiation_type CuK\a
_diffrn_radiation_wavelength 1.54184
_diffrn_reflns_av_R_equivalents 0.0452
_diffrn_reflns_av_unetI/netI 0.0836
_diffrn_reflns_Laue_measured_fraction_full 0.996
_diffrn_reflns_Laue_measured_fraction_max 0.999
_diffrn_reflns_limit_h_max 9
_diffrn_reflns_limit_h_min -11
_diffrn_reflns_limit_k_max 10
_diffrn_reflns_limit_k_min -10
_diffrn_reflns_limit_l_max 12
_diffrn_reflns_limit_l_min -12
_diffrn_reflns_number 6016
_diffrn_reflns_point_group_measured_fraction_full 0.996
_diffrn_reflns_point_group_measured_fraction_max 1.000
_diffrn_reflns_theta_full 67.684
_diffrn_reflns_theta_max 67.453
_diffrn_reflns_theta_min 4.412
_diffrn_source 'SuperNova (Cu) X-ray Source'
_exptl_absorpt_coefficient_mu 7.515
_exptl_absorpt_correction_T_max 0.513
_exptl_absorpt_correction_T_min 0.311
_exptl_absorpt_correction_type multi-scan
_exptl_crystal_colour yellow
_exptl_crystal_density_diffrn 1.147
_exptl_crystal_description block
_exptl_crystal_F_000 312
_exptl_crystal_size_max 0.200
_exptl_crystal_size_mid 0.150
_exptl_crystal_size_min 0.100
_refine_diff_density_max 0.384
_refine_diff_density_min -0.368
_refine_diff_density_rms 0.052
_refine_ls_abs_structure_details
;
 Refined as an inversion twin.
;
_refine_ls_abs_structure_Flack 0.394(17)
_refine_ls_extinction_method none
_refine_ls_goodness_of_fit_ref 1.125
_refine_ls_hydrogen_treatment mixed
_refine_ls_matrix_type full
_refine_ls_number_parameters 223
_refine_ls_number_reflns 3019
_refine_ls_number_restraints 70
_refine_ls_restrained_S_all 1.124
_refine_ls_R_factor_all 0.0860
_refine_ls_R_factor_gt 0.0592
_refine_ls_shift/su_max 0.000
_refine_ls_shift/su_mean 0.000
_refine_ls_structure_factor_coef Fsqd
_refine_ls_weighting_details 'w=1/[\s^2^(Fo^2^)+(0.0468P)^2^] where P=(Fo^2^+2Fc^2^)/3'
_refine_ls_weighting_scheme calc
_refine_ls_wR_factor_gt 0.1252
_refine_ls_wR_factor_ref 0.1503
_reflns_Friedel_coverage 0.870
_reflns_Friedel_fraction_full 0.996
_reflns_Friedel_fraction_max 1.000
_reflns_number_gt 2220
_reflns_number_total 3019
_reflns_threshold_expression 'I > 2\s(I)'
_cod_data_source_file c4dt03027c2.cif
_cod_data_source_block 1
_cod_depositor_comments 'Adding full bibliography for 7032961--7032965.cif.'
_cod_database_code 7032961
_shelx_space_group_comment
;
The symmetry employed for this shelxl refinement is uniquely defined
by the following loop, which should always be used as a source of
symmetry information in preference to the above space-group names.
They are only intended as comments.
;
_shelx_estimated_absorpt_t_min 0.315
_shelx_estimated_absorpt_t_max 0.520
_shelxl_version_number 2013-4

loop_
_space_group_symop_operation_xyz
'x, y, z'
'-x, y+1/2, -z'

loop_
_atom_site_label
_atom_site_type_symbol
_atom_site_fract_x
_atom_site_fract_y
_atom_site_fract_z
_atom_site_U_iso_or_equiv
_atom_site_adp_type
_atom_site_occupancy
_atom_site_site_symmetry_order
_atom_site_calc_flag
_atom_site_refinement_flags_posn
_atom_site_refinement_flags_adp
C1 C 0.7186(8) 0.151(2) 0.0439(8) 0.063(3) Uani 1 1 d . U
C2 C 0.6848(15) 0.2843(16) 0.1058(15) 0.062(4) Uani 1 1 d . U
C3 C 0.6253(16) 0.2444(17) 0.2193(18) 0.060(4) Uani 1 1 d . U
C4 C 0.6252(17) 0.0866(16) 0.2291(16) 0.055(4) Uani 1 1 d . U
C5 C 0.6884(15) 0.0279(16) 0.1233(16) 0.061(4) Uani 1 1 d . U
C6 C 0.7711(10) 0.140(2) -0.0867(9) 0.088(4) Uani 1 1 d . U
H6A H 0.6939 0.1573 -0.1594 0.131 Uiso 1 1 calc R U
H6B H 0.8094 0.0430 -0.0952 0.131 Uiso 1 1 calc R U
H6C H 0.8432 0.2131 -0.0885 0.131 Uiso 1 1 calc R U
C7 C 0.6961(15) 0.4355(14) 0.0572(16) 0.084(5) Uani 1 1 d . U
H7A H 0.7869 0.4487 0.0324 0.126 Uiso 1 1 calc R U
H7B H 0.6859 0.5046 0.1263 0.126 Uiso 1 1 calc R U
H7C H 0.6230 0.4523 -0.0191 0.126 Uiso 1 1 calc R U
C8 C 0.5669(14) 0.3450(19) 0.3094(15) 0.074(4) Uani 1 1 d . U
H8A H 0.4740 0.3765 0.2672 0.110 Uiso 1 1 calc R U
H8B H 0.6272 0.4300 0.3286 0.110 Uiso 1 1 calc R U
H8C H 0.5613 0.2942 0.3909 0.110 Uiso 1 1 calc R U
C9 C 0.5719(15) -0.009(2) 0.3341(16) 0.082(5) Uani 1 1 d . U
H9A H 0.6022 0.0336 0.4209 0.122 Uiso 1 1 calc R U
H9B H 0.6097 -0.1075 0.3327 0.122 Uiso 1 1 calc R U
H9C H 0.4705 -0.0133 0.3143 0.122 Uiso 1 1 calc R U
C10 C 0.7034(16) -0.1361(15) 0.0893(15) 0.080(5) Uani 1 1 d . U
H10A H 0.7422 -0.1898 0.1689 0.120 Uiso 1 1 calc R U
H10B H 0.7651 -0.1455 0.0258 0.120 Uiso 1 1 calc R U
H10C H 0.6121 -0.1759 0.0518 0.120 Uiso 1 1 calc R U
B1 B 1.0257(19) 0.070(2) 0.1894(18) 0.054(4) Uani 1 1 d D .
B2 B 1.0128(19) 0.266(2) 0.1986(19) 0.059(5) Uani 1 1 d D .
B3 B 0.9504(12) 0.3335(13) 0.3416(12) 0.059(3) Uani 1 1 d D .
B4 B 0.8907(11) 0.1968(15) 0.4372(12) 0.064(4) Uani 1 1 d D .
B5 B 1.0636(12) 0.2627(14) 0.4879(11) 0.062(3) Uani 1 1 d D .
B6 B 1.1368(18) 0.319(2) 0.3466(18) 0.067(4) Uani 1 1 d D .
B7 B 1.1811(9) 0.175(3) 0.2429(10) 0.058(3) Uani 1 1 d D .
B8 B 1.1585(16) 0.005(2) 0.3131(17) 0.060(4) Uani 1 1 d D .
B9 B 1.2139(9) 0.153(3) 0.4191(9) 0.059(3) Uani 1 1 d D .
Co1 Co 0.83009(11) 0.1642(4) 0.23807(11) 0.0515(4) Uani 1 1 d . .
H1 H 0.994(8) -0.007(8) 0.103(6) 0.03(2) Uiso 1 1 d D .
H2 H 1.015(12) 0.303(12) 0.092(5) 0.08(4) Uiso 1 1 d D .
H3 H 0.912(11) 0.452(5) 0.338(11) 0.11(4) Uiso 1 1 d D .
H4 H 0.822(8) 0.141(12) 0.505(7) 0.10(3) Uiso 1 1 d D .
H5 H 1.095(8) 0.334(8) 0.581(5) 0.06(3) Uiso 1 1 d D .
H6 H 1.211(11) 0.417(10) 0.376(13) 0.14(6) Uiso 1 1 d D .
H7 H 1.268(5) 0.184(15) 0.178(6) 0.08(3) Uiso 1 1 d D .
H8 H 1.215(8) -0.105(5) 0.315(8) 0.05(3) Uiso 1 1 d D .
H9 H 1.315(5) 0.191(11) 0.487(6) 0.07(3) Uiso 1 1 d D .

loop_
_atom_site_aniso_label
_atom_site_aniso_U_11
_atom_site_aniso_U_22
_atom_site_aniso_U_33
_atom_site_aniso_U_23
_atom_site_aniso_U_13
_atom_site_aniso_U_12
C1 0.047(4) 0.083(7) 0.054(4) -0.013(7) -0.006(3) 0.008(7)
C2 0.048(7) 0.072(7) 0.060(7) 0.015(6) -0.003(6) 0.003(6)
C3 0.032(6) 0.067(8) 0.079(8) 0.002(7) 0.003(6) 0.004(6)
C4 0.035(6) 0.062(8) 0.068(7) -0.002(6) 0.007(6) -0.007(6)
C5 0.042(6) 0.064(7) 0.076(8) 0.003(6) 0.006(6) -0.004(5)
C6 0.088(7) 0.117(12) 0.057(5) 0.007(8) 0.010(5) 0.002(9)
C7 0.063(8) 0.078(9) 0.107(11) 0.024(8) 0.005(8) 0.007(7)
C8 0.048(8) 0.079(9) 0.095(10) -0.010(8) 0.017(7) 0.010(7)
C9 0.057(9) 0.090(10) 0.101(11) 0.008(9) 0.024(8) -0.020(8)
C10 0.089(10) 0.059(7) 0.088(10) -0.019(7) 0.006(8) -0.004(7)
B1 0.036(7) 0.067(10) 0.061(9) -0.005(8) 0.017(7) 0.003(7)
B2 0.046(9) 0.069(11) 0.061(9) 0.011(9) 0.007(7) -0.005(8)
B3 0.057(7) 0.057(6) 0.060(7) -0.010(6) 0.005(6) -0.003(6)
B4 0.054(6) 0.075(12) 0.068(7) -0.016(6) 0.023(5) -0.005(6)
B5 0.053(6) 0.077(8) 0.051(7) -0.020(6) -0.005(5) 0.012(6)
B6 0.060(9) 0.060(9) 0.077(10) -0.010(8) 0.004(8) -0.005(7)
B7 0.044(4) 0.070(8) 0.059(6) 0.011(10) 0.008(4) -0.007(8)
B8 0.045(7) 0.068(9) 0.070(9) 0.004(7) 0.014(6) 0.003(6)
B9 0.045(5) 0.078(8) 0.052(5) 0.002(10) 0.007(4) 0.015(10)
Co1 0.0401(6) 0.0564(7) 0.0580(7) -0.0032(14) 0.0088(5) -0.0007(13)

loop_
_atom_type_symbol
_atom_type_description
_atom_type_scat_dispersion_real
_atom_type_scat_dispersion_imag
_atom_type_scat_source
C C 0.0181 0.0091 'International Tables Vol C Tables 4.2.6.8 and 6.1.1.4'
H H 0.0000 0.0000 'International Tables Vol C Tables 4.2.6.8 and 6.1.1.4'
B B 0.0090 0.0039 'International Tables Vol C Tables 4.2.6.8 and 6.1.1.4'
Co Co -2.3653 3.6143 'International Tables Vol C Tables 4.2.6.8 and 6.1.1.4'

loop_
_geom_angle_atom_site_label_1
_geom_angle_atom_site_label_2
_geom_angle_atom_site_label_3
_geom_angle
C5 C1 C2 108.5(7)
C5 C1 C6 125.7(18)
C2 C1 C6 125.7(18)
C5 C1 Co1 68.3(7)
C2 C1 Co1 69.4(7)
C6 C1 Co1 130.3(6)
C3 C2 C1 107.7(13)
C3 C2 C7 125.1(15)
C1 C2 C7 127.0(15)
C3 C2 Co1 70.3(9)
C1 C2 Co1 70.3(7)
C7 C2 Co1 128.9(12)
C4 C3 C2 108.2(16)
C4 C3 C8 124.5(18)
C2 C3 C8 127.2(15)
C4 C3 Co1 70.0(11)
C2 C3 Co1 69.3(8)
C8 C3 Co1 128.5(13)
C3 C4 C5 108.1(16)
C3 C4 C9 127.9(17)
C5 C4 C9 124.0(14)
C3 C4 Co1 69.8(11)
C5 C4 Co1 68.1(8)
C9 C4 Co1 126.5(13)
C1 C5 C4 107.3(13)
C1 C5 C10 125.5(14)
C4 C5 C10 126.7(14)
C1 C5 Co1 70.9(7)
C4 C5 Co1 71.1(9)
C10 C5 Co1 129.2(11)
C1 C6 H6A 109.5
C1 C6 H6B 109.5
H6A C6 H6B 109.5
C1 C6 H6C 109.5
H6A C6 H6C 109.5
H6B C6 H6C 109.5
C2 C7 H7A 109.5
C2 C7 H7B 109.5
H7A C7 H7B 109.5
C2 C7 H7C 109.5
H7A C7 H7C 109.5
H7B C7 H7C 109.5
C3 C8 H8A 109.5
C3 C8 H8B 109.5
H8A C8 H8B 109.5
C3 C8 H8C 109.5
H8A C8 H8C 109.5
H8B C8 H8C 109.5
C4 C9 H9A 109.5
C4 C9 H9B 109.5
H9A C9 H9B 109.5
C4 C9 H9C 109.5
H9A C9 H9C 109.5
H9B C9 H9C 109.5
C5 C10 H10A 109.5
C5 C10 H10B 109.5
H10A C10 H10B 109.5
C5 C10 H10C 109.5
H10A C10 H10C 109.5
H10B C10 H10C 109.5
B8 B1 B7 59.0(11)
B8 B1 B2 110.5(16)
B7 B1 B2 61.0(12)
B8 B1 Co1 121.0(11)
B7 B1 Co1 115.7(12)
B2 B1 Co1 62.2(10)
B8 B1 H1 115(5)
B7 B1 H1 132(4)
B2 B1 H1 130(5)
Co1 B1 H1 107(4)
B3 B2 B1 114.8(14)
B3 B2 B6 59.8(9)
B1 B2 B6 105.3(16)
B3 B2 B7 112.0(11)
B1 B2 B7 59.1(13)
B6 B2 B7 59.1(10)
B3 B2 Co1 64.5(7)
B1 B2 Co1 69.0(9)
B6 B2 Co1 113.9(11)
B7 B2 Co1 119.9(12)
B3 B2 H2 139(6)
B1 B2 H2 103(6)
B6 B2 H2 126(7)
B7 B2 H2 101(6)
Co1 B2 H2 119(6)
B2 B3 B4 114.5(10)
B2 B3 B6 60.8(9)
B4 B3 B6 111.5(10)
B2 B3 B5 108.3(9)
B4 B3 B5 59.5(7)
B6 B3 B5 59.9(8)
B2 B3 Co1 64.9(7)
B4 B3 Co1 63.4(5)
B6 B3 Co1 114.9(8)
B5 B3 Co1 110.8(7)
B2 B3 H3 117(6)
B4 B3 H3 123(6)
B6 B3 H3 113(6)
B5 B3 H3 120(6)
Co1 B3 H3 122(6)
B5 B4 B3 61.9(7)
B5 B4 Co1 115.2(6)
B3 B4 Co1 66.7(6)
B5 B4 H4 126(4)
B3 B4 H4 159(6)
Co1 B4 H4 116(5)
B4 B5 B3 58.5(6)
B4 B5 B6 110.6(9)
B3 B5 B6 59.9(7)
B4 B5 B9 116.2(9)
B3 B5 B9 104.7(7)
B6 B5 B9 55.6(8)
B4 B5 H5 122(4)
B3 B5 H5 121(4)
B6 B5 H5 115(4)
B9 B5 H5 119(4)
B7 B6 B3 112.7(10)
B7 B6 B9 60.1(9)
B3 B6 B9 114.5(11)
B7 B6 B5 116.3(12)
B3 B6 B5 60.2(7)
B9 B6 B5 67.7(8)
B7 B6 B2 60.3(9)
B3 B6 B2 59.4(9)
B9 B6 B2 106.7(12)
B5 B6 B2 107.5(11)
B7 B6 H6 121(7)
B3 B6 H6 122(7)
B9 B6 H6 111(7)
B5 B6 H6 109(7)
B2 B6 H6 135(7)
B8 B7 B1 59.3(11)
B8 B7 B6 110.0(8)
B1 B7 B6 107.0(10)
B8 B7 B9 59.7(11)
B1 B7 B9 103.7(11)
B6 B7 B9 59.7(10)
B8 B7 B2 109.7(10)
B1 B7 B2 59.8(5)
B6 B7 B2 60.6(11)
B9 B7 B2 106.7(10)
B8 B7 H7 118(7)
B1 B7 H7 121(5)
B6 B7 H7 124(7)
B9 B7 H7 125(4)
B2 B7 H7 122(5)
B1 B8 B9 107.1(13)
B1 B8 B7 61.7(9)
B9 B8 B7 61.8(10)
B1 B8 H8 127(5)
B9 B8 H8 125(5)
B7 B8 H8 134(4)
B8 B9 B7 58.5(11)
B8 B9 B6 109.4(7)
B7 B9 B6 60.2(10)
B8 B9 B5 116.3(8)
B7 B9 B5 107.4(9)
B6 B9 B5 56.6(8)
B8 B9 H9 137(5)
B7 B9 H9 124(4)
B6 B9 H9 104(6)
B5 B9 H9 104(4)
B4 Co1 C5 134.5(6)
B4 Co1 C2 127.9(6)
C5 Co1 C2 68.9(4)
B4 Co1 B2 91.9(6)
C5 Co1 B2 130.8(7)
C2 Co1 B2 97.8(7)
B4 Co1 C3 97.7(6)
C5 Co1 C3 68.5(7)
C2 Co1 C3 40.4(6)
B2 Co1 C3 130.4(7)
B4 Co1 C1 165.2(4)
C5 Co1 C1 40.8(6)
C2 Co1 C1 40.3(6)
B2 Co1 C1 98.5(6)
C3 Co1 C1 67.5(6)
B4 Co1 C4 100.8(5)
C5 Co1 C4 40.8(6)
C2 Co1 C4 68.0(6)
B2 Co1 C4 164.9(7)
C3 Co1 C4 40.2(3)
C1 Co1 C4 67.6(5)
B4 Co1 B3 49.9(5)
C5 Co1 B3 169.8(6)
C2 Co1 B3 101.1(6)
B2 Co1 B3 50.6(6)
C3 Co1 B3 102.7(6)
C1 Co1 B3 131.9(6)
C4 Co1 B3 134.7(5)
B4 Co1 B1 100.5(6)
C5 Co1 B1 98.5(7)
C2 Co1 B1 124.0(6)
B2 Co1 B1 48.9(4)
C3 Co1 B1 161.8(6)
C1 Co1 B1 94.3(6)
C4 Co1 B1 134.7(7)
B3 Co1 B1 88.8(6)

loop_
_geom_bond_atom_site_label_1
_geom_bond_atom_site_label_2
_geom_bond_distance
C1 C5 1.43(2)
C1 C2 1.43(2)
C1 C6 1.512(11)
C1 Co1 2.074(8)
C2 C3 1.43(2)
C2 C7 1.462(19)
C2 Co1 2.062(14)
C3 C4 1.427(10)
C3 C8 1.47(2)
C3 Co1 2.075(15)
C4 C5 1.43(2)
C4 C9 1.54(2)
C4 Co1 2.078(15)
C5 C10 1.53(2)
C5 Co1 2.038(15)
C6 H6A 0.9600
C6 H6B 0.9600
C6 H6C 0.9600
C7 H7A 0.9600
C7 H7B 0.9600
C7 H7C 0.9600
C8 H8A 0.9600
C8 H8B 0.9600
C8 H8C 0.9600
C9 H9A 0.9600
C9 H9B 0.9600
C9 H9C 0.9600
C10 H10A 0.9600
C10 H10B 0.9600
C10 H10C 0.9600
B1 B8 1.72(3)
B1 B7 1.77(2)
B1 B2 1.778(14)
B1 Co1 2.204(17)
B1 H1 1.12(3)
B2 B3 1.78(2)
B2 B6 1.81(3)
B2 B7 1.80(2)
B2 Co1 2.089(18)
B2 H2 1.14(3)
B3 B4 1.735(16)
B3 B6 1.79(2)
B3 B5 1.795(16)
B3 Co1 2.082(11)
B3 H3 1.13(3)
B4 B5 1.753(15)
B4 Co1 2.028(12)
B4 H4 1.15(3)
B5 B6 1.79(2)
B5 B9 1.983(18)
B5 H5 1.14(3)
B6 B7 1.78(3)
B6 B9 1.77(3)
B6 H6 1.15(3)
B7 B8 1.72(3)
B7 B9 1.776(13)
B7 H7 1.16(3)
B8 B9 1.74(3)
B8 H8 1.13(3)
B9 H9 1.14(3)

loop_
_geom_torsion_atom_site_label_1
_geom_torsion_atom_site_label_2
_geom_torsion_atom_site_label_3
_geom_torsion_atom_site_label_4
_geom_torsion
C5 C1 C2 C3 -3.5(11)
C6 C1 C2 C3 173.9(11)
Co1 C1 C2 C3 -60.6(11)
C5 C1 C2 C7 -178.5(18)
C6 C1 C2 C7 -1(2)
Co1 C1 C2 C7 124.4(17)
C5 C1 C2 Co1 57.1(6)
C6 C1 C2 Co1 -125.5(9)
C1 C2 C3 C4 1(2)
C7 C2 C3 C4 176.3(17)
Co1 C2 C3 C4 -59.4(15)
C1 C2 C3 C8 -176.1(15)
C7 C2 C3 C8 -1(3)
Co1 C2 C3 C8 123.2(18)
C1 C2 C3 Co1 60.6(9)
C7 C2 C3 Co1 -124.3(17)
C2 C3 C4 C5 2(3)
C8 C3 C4 C5 179.0(11)
Co1 C3 C4 C5 -57.4(13)
C2 C3 C4 C9 -179.9(12)
C8 C3 C4 C9 -2(4)
Co1 C3 C4 C9 121(2)
C2 C3 C4 Co1 58.9(13)
C8 C3 C4 Co1 -123.6(19)
C2 C1 C5 C4 4.4(12)
C6 C1 C5 C4 -173.0(11)
Co1 C1 C5 C4 62.2(11)
C2 C1 C5 C10 177.1(17)
C6 C1 C5 C10 0(2)
Co1 C1 C5 C10 -125.1(15)
C2 C1 C5 Co1 -57.8(6)
C6 C1 C5 Co1 124.8(9)
C3 C4 C5 C1 -4(2)
C9 C4 C5 C1 177.7(14)
Co1 C4 C5 C1 -62.1(9)
C3 C4 C5 C10 -176.2(16)
C9 C4 C5 C10 5(3)
Co1 C4 C5 C10 125.3(17)
C3 C4 C5 Co1 58.5(15)
C9 C4 C5 Co1 -120.2(17)
B8 B1 B2 B3 -68.4(18)
B7 B1 B2 B3 -101.8(13)
Co1 B1 B2 B3 46.7(12)
B8 B1 B2 B6 -5(2)
B7 B1 B2 B6 -38.4(11)
Co1 B1 B2 B6 110.1(12)
B8 B1 B2 B7 33.4(11)
Co1 B1 B2 B7 148.5(6)
B8 B1 B2 Co1 -115.1(11)
B7 B1 B2 Co1 -148.5(6)
B1 B2 B3 B4 -8(2)
B6 B2 B3 B4 -101.9(11)
B7 B2 B3 B4 -72.9(16)
Co1 B2 B3 B4 40.9(8)
B1 B2 B3 B6 93.9(18)
B7 B2 B3 B6 28.9(13)
Co1 B2 B3 B6 142.7(10)
B1 B2 B3 B5 56.2(18)
B6 B2 B3 B5 -37.7(10)
B7 B2 B3 B5 -8.8(16)
Co1 B2 B3 B5 105.0(8)
B1 B2 B3 Co1 -48.8(14)
B6 B2 B3 Co1 -142.7(10)
B7 B2 B3 Co1 -113.8(14)
B2 B3 B4 B5 97.6(11)
B6 B3 B4 B5 31.0(9)
Co1 B3 B4 B5 139.1(7)
B2 B3 B4 Co1 -41.5(9)
B6 B3 B4 Co1 -108.0(9)
B5 B3 B4 Co1 -139.1(7)
Co1 B4 B5 B3 41.7(7)
B3 B4 B5 B6 -30.9(9)
Co1 B4 B5 B6 10.8(13)
B3 B4 B5 B9 -91.7(10)
Co1 B4 B5 B9 -50.1(12)
B2 B3 B5 B4 -108.2(10)
B6 B3 B5 B4 -146.3(10)
Co1 B3 B5 B4 -38.8(6)
B2 B3 B5 B6 38.1(11)
B4 B3 B5 B6 146.3(10)
Co1 B3 B5 B6 107.5(9)
B2 B3 B5 B9 3.8(13)
B4 B3 B5 B9 112.0(10)
B6 B3 B5 B9 -34.3(10)
Co1 B3 B5 B9 73.2(10)
B2 B3 B6 B7 -29.5(12)
B4 B3 B6 B7 77.4(14)
B5 B3 B6 B7 108.4(13)
Co1 B3 B6 B7 7.8(15)
B2 B3 B6 B9 -95.6(13)
B4 B3 B6 B9 11.2(14)
B5 B3 B6 B9 42.2(10)
Co1 B3 B6 B9 -58.4(13)
B2 B3 B6 B5 -137.8(11)
B4 B3 B6 B5 -30.9(9)
Co1 B3 B6 B5 -100.6(9)
B4 B3 B6 B2 106.9(11)
B5 B3 B6 B2 137.8(11)
Co1 B3 B6 B2 37.2(10)
B4 B5 B6 B7 -71.8(13)
B3 B5 B6 B7 -102.2(12)
B9 B5 B6 B7 36.5(10)
B4 B5 B6 B3 30.4(9)
B9 B5 B6 B3 138.7(10)
B4 B5 B6 B9 -108.3(11)
B3 B5 B6 B9 -138.7(10)
B4 B5 B6 B2 -6.9(15)
B3 B5 B6 B2 -37.3(10)
B9 B5 B6 B2 101.4(13)
B3 B2 B6 B7 148.5(12)
B1 B2 B6 B7 38.4(13)
Co1 B2 B6 B7 111.8(13)
B1 B2 B6 B3 -110.1(14)
B7 B2 B6 B3 -148.5(12)
Co1 B2 B6 B3 -36.7(10)
B3 B2 B6 B9 109.0(11)
B1 B2 B6 B9 -1.1(17)
B7 B2 B6 B9 -39.5(10)
Co1 B2 B6 B9 72.3(13)
B3 B2 B6 B5 37.7(10)
B1 B2 B6 B5 -72.4(16)
B7 B2 B6 B5 -110.8(13)
Co1 B2 B6 B5 1.0(16)
B2 B1 B7 B8 143.0(14)
Co1 B1 B7 B8 112.2(13)
B8 B1 B7 B6 -103.5(10)
B2 B1 B7 B6 39.5(14)
Co1 B1 B7 B6 8.6(16)
B8 B1 B7 B9 -41.5(13)
B2 B1 B7 B9 101.6(15)
Co1 B1 B7 B9 70.7(16)
B8 B1 B7 B2 -143.0(14)
Co1 B1 B7 B2 -30.9(8)
B3 B6 B7 B8 -72.7(11)
B9 B6 B7 B8 33.4(8)
B5 B6 B7 B8 -6.0(11)
B2 B6 B7 B8 -101.9(11)
B3 B6 B7 B1 -9.9(17)
B9 B6 B7 B1 96.2(13)
B5 B6 B7 B1 56.8(15)
B2 B6 B7 B1 -39.1(11)
B3 B6 B7 B9 -106.2(13)
B5 B6 B7 B9 -39.4(10)
B2 B6 B7 B9 -135.4(12)
B3 B6 B7 B2 29.2(11)
B9 B6 B7 B2 135.4(12)
B5 B6 B7 B2 96.0(13)
B3 B2 B7 B8 73.3(16)
B1 B2 B7 B8 -33.3(15)
B6 B2 B7 B8 102.4(10)
Co1 B2 B7 B8 0.9(17)
B3 B2 B7 B1 106.6(15)
B6 B2 B7 B1 135.7(14)
Co1 B2 B7 B1 34.2(8)
B3 B2 B7 B6 -29.2(12)
B1 B2 B7 B6 -135.7(14)
Co1 B2 B7 B6 -101.5(14)
B3 B2 B7 B9 10(2)
B1 B2 B7 B9 -96.4(16)
B6 B2 B7 B9 39.3(14)
Co1 B2 B7 B9 -62.2(19)
B7 B1 B8 B9 43.4(10)
B2 B1 B8 B9 9.2(17)
Co1 B1 B8 B9 -59.9(15)
B2 B1 B8 B7 -34.2(13)
Co1 B1 B8 B7 -103.3(13)
B6 B7 B8 B1 98.4(11)
B9 B7 B8 B1 131.8(11)
B2 B7 B8 B1 33.5(13)
B1 B7 B8 B9 -131.8(11)
B6 B7 B8 B9 -33.4(7)
B2 B7 B8 B9 -98.3(12)
B1 B8 B9 B7 -43.4(9)
B1 B8 B9 B6 -9.8(12)
B7 B8 B9 B6 33.5(8)
B1 B8 B9 B5 51.7(15)
B7 B8 B9 B5 95.0(11)
B1 B7 B9 B8 41.3(13)
B6 B7 B9 B8 143.1(8)
B2 B7 B9 B8 103.4(14)
B8 B7 B9 B6 -143.1(8)
B1 B7 B9 B6 -101.9(13)
B2 B7 B9 B6 -39.7(14)
B8 B7 B9 B5 -110.6(11)
B1 B7 B9 B5 -69.3(17)
B6 B7 B9 B5 32.5(10)
B2 B7 B9 B5 -7.2(18)
B7 B6 B9 B8 -32.8(8)
B3 B6 B9 B8 70.2(12)
B5 B6 B9 B8 109.2(9)
B2 B6 B9 B8 6.7(13)
B3 B6 B9 B7 103.1(12)
B5 B6 B9 B7 142.1(10)
B2 B6 B9 B7 39.6(10)
B7 B6 B9 B5 -142.1(10)
B3 B6 B9 B5 -39.0(9)
B2 B6 B9 B5 -102.5(12)
